data_7151354
loop_
_publ_author_name
'Heaney, Frances'
'McCarthy, Tomas'
'Mahon, Mary'
'McKee, V.'

_publ_section_title
;
 Bridgehead nitrogen heterocycles which contain the quinazoline moiety
 -- synthesis and cycloaddition of 1,2-dihydroquinazoline 3-oxides.
;
_journal_issue 24
_journal_name_full 'Organic &amp; biomolecular chemistry'
_journal_page_first 4351
_journal_page_last 4361
_journal_paper_doi 10.1039/b511998g
_journal_volume 3
_journal_year 2005
_chemical_formula_sum 'C27 H26 N2 O7'
_chemical_formula_weight 490.50
_chemical_name_systematic
;
?
;
_space_group_IT_number 2
_symmetry_cell_setting triclinic
_symmetry_space_group_name_Hall '-P 1'
_symmetry_space_group_name_H-M 'P -1'
_atom_sites_solution_hydrogens geom
_atom_sites_solution_primary direct
_atom_sites_solution_secondary difmap
_audit_creation_method SHELXL-97
_cell_angle_alpha 76.4590(10)
_cell_angle_beta 64.7100(10)
_cell_angle_gamma 64.8090(10)
_cell_formula_units_Z 2
_cell_length_a 11.2500(2)
_cell_length_b 11.2910(2)
_cell_length_c 11.7080(2)
_cell_measurement_reflns_used 25
_cell_measurement_temperature 150(2)
_cell_measurement_theta_max 18
_cell_measurement_theta_min 12
_cell_volume 1214.28(4)
_computing_cell_refinement 'HKL Scalepack (Otwinowski & Minor 1997)'
_computing_data_reduction 'Denzo and Scalepack (otwinowski & Minor, 1997)'
_computing_molecular_graphics 'ORTEX (P.McArdle, 1995)'
_computing_publication_material 'SHELXL-97/2 (Sheldrick,1997)'
_computing_structure_refinement 'SHELXL-97 (Sheldrick, 1997)'
_computing_structure_solution 'SHELXS-97 (Sheldrick, 1990)'
_diffrn_ambient_temperature 150(2)
_diffrn_measured_fraction_theta_full 0.987
_diffrn_measured_fraction_theta_max 0.987
_diffrn_measurement_device_type KappaCCD
_diffrn_measurement_method KappaCCD
_diffrn_radiation_monochromator graphite
_diffrn_radiation_source 'fine-focus sealed tube'
_diffrn_radiation_type MoK\a
_diffrn_radiation_wavelength 0.71073
_diffrn_reflns_av_R_equivalents 0.0399
_diffrn_reflns_av_sigmaI/netI 0.0386
_diffrn_reflns_limit_h_max 14
_diffrn_reflns_limit_h_min -14
_diffrn_reflns_limit_k_max 14
_diffrn_reflns_limit_k_min -14
_diffrn_reflns_limit_l_max 15
_diffrn_reflns_limit_l_min -15
_diffrn_reflns_number 21369
_diffrn_reflns_theta_full 27.53
_diffrn_reflns_theta_max 27.53
_diffrn_reflns_theta_min 3.72
_exptl_absorpt_coefficient_mu 0.098
_exptl_absorpt_correction_type none
_exptl_absorpt_process_details
;
?
;
_exptl_crystal_colour red
_exptl_crystal_density_diffrn 1.342
_exptl_crystal_density_method 'not measured'
_exptl_crystal_description Block
_exptl_crystal_F_000 516
_exptl_crystal_size_max 0.20
_exptl_crystal_size_mid 0.15
_exptl_crystal_size_min 0.15
_refine_diff_density_max 0.672
_refine_diff_density_min -0.480
_refine_diff_density_rms 0.087
_refine_ls_extinction_coef 0.020(6)
_refine_ls_extinction_expression Fc^*^=kFc[1+0.001xFc^2^\l^3^/sin(2\q)]^-1/4^
_refine_ls_extinction_method SHELXL
_refine_ls_goodness_of_fit_ref 1.028
_refine_ls_hydrogen_treatment mixed
_refine_ls_matrix_type full
_refine_ls_number_parameters 335
_refine_ls_number_reflns 5534
_refine_ls_number_restraints 3
_refine_ls_restrained_S_all 1.028
_refine_ls_R_factor_all 0.0837
_refine_ls_R_factor_gt 0.0634
_refine_ls_shift/su_max 0.000
_refine_ls_shift/su_mean 0.000
_refine_ls_structure_factor_coef Fsqd
_refine_ls_weighting_details 'calc w=1/[\s^2^(Fo^2^)+(0.1029P)^2^+0.8068P] where P=(Fo^2^+2Fc^2^)/3'
_refine_ls_weighting_scheme calc
_refine_ls_wR_factor_gt 0.1751
_refine_ls_wR_factor_ref 0.1938
_reflns_number_gt 4325
_reflns_number_total 5534
_reflns_threshold_expression >2sigma(I)
_cod_data_source_file b511998g.txt
_cod_data_source_block c:\x-ray\kappa\k04pma2\maxus\k04pma2
_cod_depositor_comments
;
The following automatic conversions were performed:
'_symmetry_cell_setting' value 'Triclinic' changed to 'triclinic'
according to '/home/saulius/struct/CIF-dictionaries/cif_core.dic'
dictionary named 'cif_core.dic' version 2.4.1 from
2010-06-29.

'_exptl_absorpt_correction_type' value 'None' changed to
'none' according to '/home/saulius/struct/CIF-dictionaries/cif_core.dic'
dictionary named 'cif_core.dic' version 2.4.1 from 2010-06-29.

Automatic conversion script
Id: cif_fix_enum 1527 2010-12-29 10:47:43Z saulius 
;
_cod_original_sg_symbol_H-M P-1
_cod_database_code 7151354

loop_
_symmetry_equiv_pos_as_xyz
'x, y, z'
'-x, -y, -z'

loop_
_atom_site_label
_atom_site_type_symbol
_atom_site_fract_x
_atom_site_fract_y
_atom_site_fract_z
_atom_site_U_iso_or_equiv
_atom_site_adp_type
_atom_site_occupancy
_atom_site_symmetry_multiplicity
_atom_site_calc_flag
_atom_site_refinement_flags
_atom_site_disorder_assembly
_atom_site_disorder_group
O1 O 0.8288(2) 0.0386(2) 0.8098(2) 0.0641(6) Uani 1 1 d . . .
O2 O 0.3851(2) 0.40568(19) 0.45690(15) 0.0486(5) Uani 1 1 d . . .
O3 O 0.30363(19) 0.51290(16) 0.22257(15) 0.0431(4) Uani 1 1 d . . .
O4 O 0.42966(17) 0.29484(16) 0.22172(14) 0.0421(4) Uani 1 1 d . . .
O5 O 0.01905(17) 0.26587(18) 0.53222(14) 0.0419(4) Uani 1 1 d . . .
O6 O 0.12475(16) 0.34000(15) 0.33396(13) 0.0356(4) Uani 1 1 d . . .
O7 O 0.6442(2) 0.4624(2) 0.3543(2) 0.0606(5) Uani 1 1 d D . .
N1 N 0.30148(18) 0.22183(18) 0.77018(15) 0.0311(4) Uani 1 1 d . . .
N2 N 0.17856(18) 0.30909(18) 0.62657(15) 0.0305(4) Uani 1 1 d . . .
C1 C 0.2978(2) 0.1967(2) 0.65603(18) 0.0312(4) Uani 1 1 d . . .
H1 H 0.3886 0.1946 0.5849 0.037 Uiso 1 1 calc R . .
C2 C 0.1768(2) 0.27046(19) 0.87066(18) 0.0294(4) Uani 1 1 d . . .
C3 C 0.1698(2) 0.2611(2) 0.99515(19) 0.0347(5) Uani 1 1 d . . .
H3 H 0.2536 0.2185 1.0133 0.042 Uiso 1 1 calc R . .
C4 C 0.0415(3) 0.3136(2) 1.0902(2) 0.0379(5) Uani 1 1 d . . .
H4 H 0.0381 0.3061 1.1740 0.045 Uiso 1 1 calc R . .
C5 C -0.0843(2) 0.3779(2) 1.0677(2) 0.0373(5) Uani 1 1 d . . .
H5 H -0.1720 0.4126 1.1354 0.045 Uiso 1 1 calc R . .
C6 C -0.0798(2) 0.3903(2) 0.9465(2) 0.0353(5) Uani 1 1 d . . .
H6 H -0.1644 0.4349 0.9298 0.042 Uiso 1 1 calc R . .
C7 C 0.0500(2) 0.3369(2) 0.84700(18) 0.0306(4) Uani 1 1 d . . .
C8 C 0.0618(2) 0.3646(2) 0.71855(19) 0.0323(4) Uani 1 1 d . . .
H8 H -0.0180 0.4255 0.6995 0.039 Uiso 1 1 calc R . .
C9 C 0.4378(2) 0.1747(2) 0.77969(18) 0.0316(4) Uani 1 1 d . . .
C10 C 0.5216(2) 0.0401(2) 0.7795(2) 0.0383(5) Uani 1 1 d . . .
H10 H 0.4879 -0.0218 0.7741 0.046 Uiso 1 1 calc R . .
C11 C 0.6535(3) -0.0024(2) 0.7872(2) 0.0444(6) Uani 1 1 d . . .
H11 H 0.7113 -0.0931 0.7851 0.053 Uiso 1 1 calc R . .
C12 C 0.7002(2) 0.0893(3) 0.7980(2) 0.0424(6) Uani 1 1 d . . .
C13 C 0.6208(2) 0.2227(2) 0.7918(2) 0.0392(5) Uani 1 1 d . . .
H13 H 0.6560 0.2849 0.7939 0.047 Uiso 1 1 calc R . .
C14 C 0.4892(2) 0.2648(2) 0.7826(2) 0.0353(5) Uani 1 1 d . . .
H14 H 0.4347 0.3559 0.7783 0.042 Uiso 1 1 calc R . .
C15 C 0.8712(3) 0.1291(4) 0.8367(3) 0.0659(9) Uani 1 1 d . . .
H15A H 0.8873 0.1922 0.7639 0.099 Uiso 1 1 calc R . .
H15B H 0.9587 0.0809 0.8532 0.099 Uiso 1 1 calc R . .
H15C H 0.7964 0.1760 0.9113 0.099 Uiso 1 1 calc R . .
C16 C 0.2809(2) 0.0686(2) 0.6631(2) 0.0339(5) Uani 1 1 d . . .
C17 C 0.2364(2) -0.0011(2) 0.7773(2) 0.0411(5) Uani 1 1 d . . .
H17 H 0.2174 0.0307 0.8540 0.049 Uiso 1 1 calc R . .
C18 C 0.2196(3) -0.1163(3) 0.7802(3) 0.0529(6) Uani 1 1 d . . .
H18 H 0.1896 -0.1634 0.8589 0.063 Uiso 1 1 calc R . .
C19 C 0.2459(3) -0.1632(3) 0.6702(3) 0.0557(7) Uani 1 1 d . . .
H19 H 0.2312 -0.2409 0.6733 0.067 Uiso 1 1 calc R . .
C20 C 0.2931(3) -0.0983(3) 0.5566(3) 0.0506(6) Uani 1 1 d . . .
H20 H 0.3137 -0.1322 0.4805 0.061 Uiso 1 1 calc R . .
C21 C 0.3115(2) 0.0179(2) 0.5517(2) 0.0412(5) Uani 1 1 d . . .
H21 H 0.3448 0.0625 0.4723 0.049 Uiso 1 1 calc R . .
C22 C 0.1970(2) 0.3411(2) 0.49480(18) 0.0322(5) Uani 1 1 d . . .
C23 C 0.3069(2) 0.3848(2) 0.41945(19) 0.0347(5) Uani 1 1 d . . .
C24 C 0.3417(2) 0.4071(2) 0.27725(19) 0.0360(5) Uani 1 1 d . . .
C25 C 0.4740(3) 0.3025(3) 0.0862(2) 0.0542(7) Uani 1 1 d . . .
H25A H 0.3907 0.3352 0.0632 0.081 Uiso 1 1 calc R . .
H25B H 0.5361 0.2151 0.0547 0.081 Uiso 1 1 calc R . .
H25C H 0.5253 0.3623 0.0482 0.081 Uiso 1 1 calc R . .
C26 C 0.1135(2) 0.3171(2) 0.44469(18) 0.0313(4) Uani 1 1 d . . .
C27 C -0.0633(3) 0.2358(4) 0.4844(3) 0.0596(8) Uani 1 1 d . . .
H27A H -0.1261 0.3173 0.4562 0.089 Uiso 1 1 calc R . .
H27B H -0.1200 0.1896 0.5516 0.089 Uiso 1 1 calc R . .
H27C H 0.0005 0.1800 0.4130 0.089 Uiso 1 1 calc R . .
H7A H 0.565(2) 0.447(4) 0.384(3) 0.089 Uiso 1 1 d D . .
H7B H 0.642(3) 0.504(4) 0.412(2) 0.089 Uiso 1 1 d D . .

loop_
_atom_site_aniso_label
_atom_site_aniso_U_11
_atom_site_aniso_U_22
_atom_site_aniso_U_33
_atom_site_aniso_U_23
_atom_site_aniso_U_13
_atom_site_aniso_U_12
O1 0.0426(10) 0.0797(14) 0.0820(14) 0.0141(11) -0.0397(10) -0.0267(10)
O2 0.0593(11) 0.0715(12) 0.0384(9) 0.0055(8) -0.0235(8) -0.0443(10)
O3 0.0576(10) 0.0422(9) 0.0332(8) 0.0069(7) -0.0186(7) -0.0248(8)
O4 0.0435(9) 0.0479(9) 0.0289(8) 0.0018(6) -0.0132(7) -0.0140(7)
O5 0.0417(9) 0.0706(11) 0.0283(8) 0.0058(7) -0.0172(7) -0.0345(8)
O6 0.0421(8) 0.0481(9) 0.0252(7) 0.0028(6) -0.0193(6) -0.0201(7)
O7 0.0647(13) 0.0557(12) 0.0606(12) -0.0112(9) -0.0198(10) -0.0213(10)
N1 0.0321(9) 0.0450(10) 0.0236(8) 0.0020(7) -0.0150(7) -0.0184(8)
N2 0.0338(9) 0.0427(10) 0.0217(8) 0.0022(7) -0.0144(7) -0.0181(8)
C1 0.0281(9) 0.0472(12) 0.0230(9) -0.0014(8) -0.0118(8) -0.0163(9)
C2 0.0389(11) 0.0315(10) 0.0252(9) 0.0042(7) -0.0164(8) -0.0182(8)
C3 0.0438(12) 0.0410(11) 0.0267(10) 0.0035(8) -0.0193(9) -0.0188(9)
C4 0.0523(13) 0.0411(12) 0.0268(10) 0.0034(8) -0.0197(9) -0.0208(10)
C5 0.0437(12) 0.0384(11) 0.0269(10) -0.0025(8) -0.0094(9) -0.0160(10)
C6 0.0389(11) 0.0353(11) 0.0309(10) -0.0008(8) -0.0154(9) -0.0114(9)
C7 0.0370(10) 0.0339(10) 0.0247(9) 0.0000(7) -0.0141(8) -0.0148(8)
C8 0.0372(11) 0.0367(11) 0.0291(10) 0.0007(8) -0.0189(9) -0.0141(9)
C9 0.0322(10) 0.0447(12) 0.0256(9) 0.0042(8) -0.0158(8) -0.0193(9)
C10 0.0409(12) 0.0391(12) 0.0405(12) 0.0065(9) -0.0213(10) -0.0183(10)
C11 0.0413(12) 0.0420(12) 0.0489(13) 0.0075(10) -0.0241(11) -0.0126(10)
C12 0.0341(11) 0.0596(15) 0.0392(12) 0.0099(10) -0.0209(10) -0.0218(11)
C13 0.0325(11) 0.0572(14) 0.0357(11) -0.0090(10) -0.0087(9) -0.0247(10)
C14 0.0324(10) 0.0397(11) 0.0364(11) -0.0084(9) -0.0119(9) -0.0135(9)
C15 0.0420(14) 0.117(3) 0.0579(17) 0.0005(16) -0.0247(13) -0.0432(16)
C16 0.0247(9) 0.0445(12) 0.0358(11) -0.0074(9) -0.0139(8) -0.0105(8)
C17 0.0392(12) 0.0495(13) 0.0422(12) -0.0031(10) -0.0166(10) -0.0217(10)
C18 0.0614(16) 0.0555(15) 0.0563(16) 0.0021(12) -0.0249(13) -0.0344(13)
C19 0.0630(17) 0.0555(16) 0.0648(17) -0.0037(13) -0.0290(14) -0.0311(14)
C20 0.0504(14) 0.0549(15) 0.0562(15) -0.0178(12) -0.0239(12) -0.0168(12)
C21 0.0363(11) 0.0506(13) 0.0383(12) -0.0085(10) -0.0161(10) -0.0123(10)
C22 0.0398(11) 0.0439(11) 0.0206(9) 0.0043(8) -0.0162(8) -0.0207(9)
C23 0.0420(11) 0.0424(12) 0.0285(10) 0.0025(8) -0.0171(9) -0.0218(10)
C24 0.0399(11) 0.0492(13) 0.0276(10) 0.0051(9) -0.0145(9) -0.0261(10)
C25 0.0604(16) 0.0589(16) 0.0297(12) -0.0032(11) -0.0100(11) -0.0168(13)
C26 0.0314(10) 0.0380(11) 0.0275(10) 0.0027(8) -0.0155(8) -0.0134(8)
C27 0.0574(16) 0.108(2) 0.0429(14) 0.0063(14) -0.0236(12) -0.0570(17)

loop_
_atom_type_symbol
_atom_type_description
_atom_type_scat_dispersion_real
_atom_type_scat_dispersion_imag
_atom_type_scat_source
C C 0.0033 0.0016 'International Tables Vol C Tables 4.2.6.8 and 6.1.1.4'
H H 0.0000 0.0000 'International Tables Vol C Tables 4.2.6.8 and 6.1.1.4'
O O 0.0106 0.0060 'International Tables Vol C Tables 4.2.6.8 and 6.1.1.4'
N N 0.0061 0.0033 'International Tables Vol C Tables 4.2.6.8 and 6.1.1.4'

loop_
_geom_angle_atom_site_label_1
_geom_angle_atom_site_label_2
_geom_angle_atom_site_label_3
_geom_angle
_geom_angle_site_symmetry_1
_geom_angle_site_symmetry_3
_geom_angle_publ_flag
C12 O1 C15 116.5(2) . . ?
C24 O4 C25 115.68(18) . . ?
C26 O5 C27 115.20(17) . . ?
C2 N1 C9 122.55(16) . . ?
C2 N1 C1 119.45(16) . . ?
C9 N1 C1 117.25(16) . . ?
C8 N2 C22 123.30(17) . . ?
C8 N2 C1 119.54(16) . . ?
C22 N2 C1 116.91(16) . . ?
N1 C1 N2 108.53(16) . . ?
N1 C1 C16 114.45(17) . . ?
N2 C1 C16 109.51(16) . . ?
N1 C2 C3 123.13(19) . . ?
N1 C2 C7 118.41(17) . . ?
C3 C2 C7 118.42(19) . . ?
C4 C3 C2 119.7(2) . . ?
C3 C4 C5 122.12(19) . . ?
C6 C5 C4 119.2(2) . . ?
C5 C6 C7 120.1(2) . . ?
C6 C7 C2 120.43(18) . . ?
C6 C7 C8 121.37(19) . . ?
C2 C7 C8 117.51(18) . . ?
N2 C8 C7 121.90(19) . . ?
C14 C9 C10 119.83(19) . . ?
C14 C9 N1 118.75(19) . . ?
C10 C9 N1 121.34(18) . . ?
C11 C10 C9 120.1(2) . . ?
C10 C11 C12 119.3(2) . . ?
O1 C12 C13 123.8(2) . . ?
O1 C12 C11 115.5(2) . . ?
C13 C12 C11 120.6(2) . . ?
C12 C13 C14 119.6(2) . . ?
C9 C14 C13 120.3(2) . . ?
C17 C16 C21 118.4(2) . . ?
C17 C16 C1 122.17(19) . . ?
C21 C16 C1 119.4(2) . . ?
C18 C17 C16 120.6(2) . . ?
C19 C18 C17 120.5(3) . . ?
C20 C19 C18 120.0(3) . . ?
C19 C20 C21 120.3(2) . . ?
C16 C21 C20 120.2(2) . . ?
C23 C22 C26 122.91(18) . . ?
C23 C22 N2 116.11(17) . . ?
C26 C22 N2 120.75(17) . . ?
O2 C23 C22 126.07(19) . . ?
O2 C23 C24 115.09(19) . . ?
C22 C23 C24 118.82(18) . . ?
O3 C24 O4 125.30(19) . . ?
O3 C24 C23 124.6(2) . . ?
O4 C24 C23 109.83(18) . . ?
O6 C26 O5 122.10(18) . . ?
O6 C26 C22 124.31(19) . . ?
O5 C26 C22 113.58(17) . . ?

loop_
_geom_bond_atom_site_label_1
_geom_bond_atom_site_label_2
_geom_bond_distance
_geom_bond_site_symmetry_2
_geom_bond_publ_flag
O1 C12 1.368(3) . ?
O1 C15 1.436(4) . ?
O2 C23 1.256(3) . ?
O3 C24 1.208(3) . ?
O4 C24 1.333(3) . ?
O4 C25 1.439(3) . ?
O5 C26 1.353(3) . ?
O5 C27 1.444(3) . ?
O6 C26 1.222(2) . ?
N1 C2 1.375(3) . ?
N1 C9 1.439(2) . ?
N1 C1 1.450(2) . ?
N2 C8 1.298(3) . ?
N2 C22 1.443(2) . ?
N2 C1 1.507(3) . ?
C1 C16 1.517(3) . ?
C2 C3 1.407(3) . ?
C2 C7 1.416(3) . ?
C3 C4 1.371(3) . ?
C4 C5 1.399(3) . ?
C5 C6 1.374(3) . ?
C6 C7 1.406(3) . ?
C7 C8 1.422(3) . ?
C9 C14 1.380(3) . ?
C9 C10 1.407(3) . ?
C10 C11 1.388(3) . ?
C11 C12 1.395(4) . ?
C12 C13 1.390(4) . ?
C13 C14 1.394(3) . ?
C16 C17 1.388(3) . ?
C16 C21 1.395(3) . ?
C17 C18 1.383(4) . ?
C18 C19 1.374(4) . ?
C19 C20 1.364(4) . ?
C20 C21 1.397(4) . ?
C22 C23 1.391(3) . ?
C22 C26 1.435(3) . ?
C23 C24 1.523(3) . ?
